data_2020240
loop_
_publ_author_name
'Fleet, M.E.'

_publ_section_title
;
 Structures of sodium alumino-germanate sodalites (Na8 (Al6 Ge6 O24) A2,
 A= Cl, Br, I)
;
_journal_name_full 'Acta Crystallographica C (39,1983-)'
_journal_page_first 843
_journal_page_last 847
_journal_volume 45
_journal_year 1989
_chemical_formula_sum 'Al6 Br2 Ge6 Na8 O24'
_chemical_name_systematic 'Na8 (Al6 Ge6 O24) Br2'
_space_group_IT_number 218
_symmetry_space_group_name_Hall 'P -4n 2 3'
_symmetry_space_group_name_H-M 'P -4 3 n'
_cell_angle_alpha 90
_cell_angle_beta 90
_cell_angle_gamma 90
_cell_formula_units_Z 1
_cell_length_a 9.0949
_cell_length_b 9.0949
_cell_length_c 9.0949
_cell_volume 752.305
_citation_journal_id_ASTM ACSCEE
_cod_data_source_file Fleet_ACSCEE_1989_732.cif
_cod_data_source_block Al6Br2Ge6Na8O24
_cod_original_cell_volume 752.3047
_cod_database_code 2020240

loop_
_symmetry_equiv_pos_as_xyz
x,y,z
y+1/2,-x+1/2,-z+1/2
-x,-y,z
-y+1/2,x+1/2,-z+1/2
x,-y,-z
-y+1/2,-x+1/2,z+1/2
-x,y,-z
y+1/2,x+1/2,z+1/2
z,x,y
x+1/2,-z+1/2,-y+1/2
-z,-x,y
-x+1/2,z+1/2,-y+1/2
z,-x,-y
-x+1/2,-z+1/2,y+1/2
-z,x,-y
x+1/2,z+1/2,y+1/2
y,z,x
y,-z,-x
-z+1/2,-y+1/2,x+1/2
-y,z,-x
z+1/2,y+1/2,x+1/2
-y,-z,x
-z+1/2,y+1/2,-x+1/2
z+1/2,-y+1/2,-x+1/2

loop_
_atom_site_label
_atom_site_type_symbol
_atom_site_fract_x
_atom_site_fract_y
_atom_site_fract_z
_atom_site_occupancy
_atom_site_U_iso_or_equiv
Ge1 Ge+4 0.25 0.5 0 1 0.0
Na1 Na+1 0.1813 0.1813 0.1813 1 0.0
O1 O-2 0.1445 0.1451 0.4321 1 0.0
Al1 Al+3 0.25 0 0.5 1 0.0
Br1 Br-1 0 0 0 1 0.0
